data_7104656
loop_
_publ_author_name
'Sripothongnak, Saovalak'
'Barone, Natalie'
'Ziegler, Christopher J'

_publ_section_title
;
 C-H bond activation and ring oxidation in nickel
 carbahemiporphyrazines.
;
_journal_issue 30
_journal_name_full 'Chemical communications (Cambridge, England)'
_journal_page_first 4584
_journal_page_last 4586
_journal_paper_doi 10.1039/b909871b
_journal_volume 34
_journal_year 2009
_chemical_formula_sum 'C34 H30 N8 Ni O2'
_chemical_formula_weight 641.37
_chemical_name_systematic
;
?
;
_space_group_IT_number 2
_symmetry_cell_setting triclinic
_symmetry_space_group_name_Hall '-P 1'
_symmetry_space_group_name_H-M 'P -1'
_atom_sites_solution_hydrogens geom
_atom_sites_solution_primary direct
_atom_sites_solution_secondary difmap
_audit_creation_method SHELXL-97
_cell_angle_alpha 80.165(6)
_cell_angle_beta 89.470(6)
_cell_angle_gamma 89.416(6)
_cell_formula_units_Z 2
_cell_length_a 7.107(3)
_cell_length_b 12.748(5)
_cell_length_c 15.722(6)
_cell_measurement_reflns_used 2440
_cell_measurement_temperature 100(2)
_cell_measurement_theta_max 26.39
_cell_measurement_theta_min 2.26
_cell_volume 1403.5(9)
_computing_cell_refinement 'Bruker SMART'
_computing_data_collection 'Bruker SMART'
_computing_data_reduction 'Bruker SAINT'
_computing_molecular_graphics 'Bruker SHELXTL'
_computing_publication_material 'Bruker SHELXTL'
_computing_structure_refinement 'SHELXL-97 (Sheldrick, 1997)'
_computing_structure_solution 'SHELXS-97 (Sheldrick, 1990)'
_diffrn_ambient_temperature 100(2)
_diffrn_measured_fraction_theta_full 0.974
_diffrn_measured_fraction_theta_max 0.974
_diffrn_measurement_device_type 'CCD area detector'
_diffrn_measurement_method 'phi and omega scans'
_diffrn_radiation_monochromator graphite
_diffrn_radiation_source 'fine-focus sealed tube'
_diffrn_radiation_type MoK\a
_diffrn_radiation_wavelength 0.71073
_diffrn_reflns_av_R_equivalents 0.0403
_diffrn_reflns_av_sigmaI/netI 0.0718
_diffrn_reflns_limit_h_max 9
_diffrn_reflns_limit_h_min -9
_diffrn_reflns_limit_k_max 16
_diffrn_reflns_limit_k_min -16
_diffrn_reflns_limit_l_max 20
_diffrn_reflns_limit_l_min -20
_diffrn_reflns_number 11528
_diffrn_reflns_theta_full 26.99
_diffrn_reflns_theta_max 26.99
_diffrn_reflns_theta_min 1.31
_exptl_absorpt_coefficient_mu 0.741
_exptl_absorpt_correction_T_max 0.9710
_exptl_absorpt_correction_T_min 0.8659
_exptl_absorpt_correction_type multi-scan
_exptl_absorpt_process_details 'SADABS V2.10 (Sheldrick, G.M., 2003)'
_exptl_crystal_colour red
_exptl_crystal_density_diffrn 1.518
_exptl_crystal_density_meas ?
_exptl_crystal_density_method .
_exptl_crystal_description plate
_exptl_crystal_F_000 668
_exptl_crystal_size_max 0.20
_exptl_crystal_size_mid 0.10
_exptl_crystal_size_min 0.04
_refine_diff_density_max 0.617
_refine_diff_density_min -0.512
_refine_diff_density_rms 0.079
_refine_ls_extinction_method none
_refine_ls_goodness_of_fit_ref 1.022
_refine_ls_hydrogen_treatment mixed
_refine_ls_matrix_type full
_refine_ls_number_parameters 526
_refine_ls_number_reflns 5960
_refine_ls_number_restraints 0
_refine_ls_restrained_S_all 1.022
_refine_ls_R_factor_all 0.0673
_refine_ls_R_factor_gt 0.0494
_refine_ls_shift/su_max 0.000
_refine_ls_shift/su_mean 0.000
_refine_ls_structure_factor_coef Fsqd
_refine_ls_weighting_details 'calc w=1/[\s^2^(Fo^2^)+(0.0406P)^2^+0.5987P] where P=(Fo^2^+2Fc^2^)/3'
_refine_ls_weighting_scheme calc
_refine_ls_wR_factor_gt 0.1014
_refine_ls_wR_factor_ref 0.1082
_reflns_number_gt 4749
_reflns_number_total 5960
_reflns_threshold_expression >2sigma(I)
_cod_data_source_file b909871b.txt
_cod_data_source_block 2Ni
_cod_depositor_comments
;
The following automatic conversions were performed:
'_symmetry_cell_setting' value 'Triclinic' changed to 'triclinic'
according to '/home/saulius/struct/CIF-dictionaries/cif_core.dic'
dictionary named 'cif_core.dic' version 2.4.1 from 2010-06-29.

Automatic conversion script
Id: cif_fix_enum 1527 2010-12-29 10:47:43Z saulius 
;
_cod_original_sg_symbol_H-M P-1
_cod_database_code 7104656

loop_
_symmetry_equiv_pos_as_xyz
'x, y, z'
'-x, -y, -z'

loop_
_atom_site_label
_atom_site_type_symbol
_atom_site_fract_x
_atom_site_fract_y
_atom_site_fract_z
_atom_site_U_iso_or_equiv
_atom_site_adp_type
_atom_site_occupancy
_atom_site_symmetry_multiplicity
_atom_site_calc_flag
_atom_site_refinement_flags
_atom_site_disorder_assembly
_atom_site_disorder_group
C1 C 0.1681(4) 0.2588(2) 0.43762(18) 0.0162(6) Uani 1 1 d . . .
C2 C 0.1353(4) 0.1922(2) 0.52214(18) 0.0165(6) Uani 1 1 d . . .
C3 C 0.0633(4) 0.2153(2) 0.59914(19) 0.0203(6) Uani 1 1 d . . .
C4 C 0.0485(4) 0.1319(2) 0.66864(19) 0.0204(6) Uani 1 1 d . . .
C5 C 0.1054(4) 0.0292(2) 0.66086(19) 0.0203(6) Uani 1 1 d . . .
C6 C 0.1813(4) 0.0067(2) 0.58392(19) 0.0195(6) Uani 1 1 d . . .
C7 C 0.1948(4) 0.0903(2) 0.51509(17) 0.0159(6) Uani 1 1 d . . .
C8 C 0.2593(4) 0.0981(2) 0.42495(18) 0.0167(6) Uani 1 1 d . . .
C9 C 0.3702(4) 0.0064(2) 0.31054(18) 0.0162(6) Uani 1 1 d . . .
C10 C 0.4403(4) -0.0943(2) 0.30236(19) 0.0182(6) Uani 1 1 d . . .
C11 C 0.4645(4) -0.1212(2) 0.22228(19) 0.0199(6) Uani 1 1 d . . .
C12 C 0.4146(4) -0.0468(2) 0.15167(19) 0.0192(6) Uani 1 1 d . . .
C13 C 0.3500(4) 0.0548(2) 0.16149(18) 0.0179(6) Uani 1 1 d . . .
C14 C 0.3288(4) 0.0899(2) 0.24212(18) 0.0159(6) Uani 1 1 d . . .
C15 C 0.2745(4) 0.2152(2) 0.07188(17) 0.0155(6) Uani 1 1 d . . .
C16 C 0.2393(4) 0.2781(2) -0.01399(18) 0.0172(6) Uani 1 1 d . . .
C17 C 0.2087(4) 0.2493(2) -0.09339(19) 0.0213(6) Uani 1 1 d . . .
C18 C 0.1774(4) 0.3296(2) -0.16344(19) 0.0217(6) Uani 1 1 d . . .
C19 C 0.1789(4) 0.4360(2) -0.15322(19) 0.0224(7) Uani 1 1 d . . .
C20 C 0.2120(4) 0.4653(2) -0.07419(19) 0.0215(6) Uani 1 1 d . . .
C21 C 0.2431(4) 0.3840(2) -0.00421(18) 0.0174(6) Uani 1 1 d . . .
C22 C 0.2742(4) 0.3820(2) 0.08779(17) 0.0160(6) Uani 1 1 d . . .
C23 C 0.2825(4) 0.4802(2) 0.20713(17) 0.0161(6) Uani 1 1 d . . .
C24 C 0.2993(4) 0.5863(2) 0.21886(19) 0.0188(6) Uani 1 1 d . . .
C25 C 0.2565(4) 0.6131(2) 0.29822(19) 0.0196(6) Uani 1 1 d . . .
C26 C 0.2008(4) 0.5329(2) 0.36340(19) 0.0185(6) Uani 1 1 d . . .
C27 C 0.1996(4) 0.4266(2) 0.35175(18) 0.0168(6) Uani 1 1 d . . .
C28 C 0.2451(4) 0.3919(2) 0.27273(18) 0.0161(6) Uani 1 1 d . . .
C29 C 0.8463(5) 0.0599(2) 0.0743(2) 0.0263(7) Uani 1 1 d . . .
C30 C 0.7570(4) 0.2354(2) -0.0015(2) 0.0214(6) Uani 1 1 d . . .
C31 C 0.7832(5) 0.2077(3) 0.1541(2) 0.0231(7) Uani 1 1 d . . .
C32 C 0.6803(5) 0.4650(2) 0.3983(2) 0.0237(7) Uani 1 1 d . . .
C33 C 0.6264(4) 0.2864(2) 0.47890(19) 0.0197(6) Uani 1 1 d . . .
C34 C 0.7217(5) 0.3056(3) 0.3291(2) 0.0238(7) Uani 1 1 d . . .
H2 H 0.344(4) -0.042(2) 0.4320(17) 0.008(7) Uiso 1 1 d . . .
H3 H 0.037(4) 0.288(2) 0.6039(19) 0.026(8) Uiso 1 1 d . . .
H4 H -0.003(4) 0.147(2) 0.724(2) 0.030(9) Uiso 1 1 d . . .
H5 H 0.090(4) -0.028(2) 0.7091(17) 0.010(7) Uiso 1 1 d . . .
H6 H 0.225(4) -0.059(2) 0.5797(18) 0.019(8) Uiso 1 1 d . . .
H10 H 0.467(4) -0.140(2) 0.3502(19) 0.019(8) Uiso 1 1 d . . .
H11 H 0.507(5) -0.186(3) 0.215(2) 0.032(9) Uiso 1 1 d . . .
H12 H 0.427(4) -0.062(2) 0.0953(18) 0.014(7) Uiso 1 1 d . . .
H17 H 0.203(4) 0.174(2) -0.0952(19) 0.022(8) Uiso 1 1 d . . .
H18 H 0.161(5) 0.311(3) -0.217(2) 0.038(10) Uiso 1 1 d . . .
H19 H 0.154(5) 0.487(3) -0.203(2) 0.036(10) Uiso 1 1 d . . .
H20 H 0.220(4) 0.538(2) -0.0681(17) 0.013(7) Uiso 1 1 d . . .
H24 H 0.335(4) 0.641(2) 0.1704(19) 0.022(8) Uiso 1 1 d . . .
H25 H 0.266(4) 0.684(2) 0.3072(18) 0.016(7) Uiso 1 1 d . . .
H26 H 0.165(4) 0.549(2) 0.4172(18) 0.012(7) Uiso 1 1 d . . .
H30 H 0.766(4) 0.202(2) -0.054(2) 0.032(9) Uiso 1 1 d . . .
H5A H 0.299(4) 0.530(2) 0.0832(19) 0.021(8) Uiso 1 1 d . . .
H29A H 0.828(5) 0.041(3) 0.019(2) 0.040(10) Uiso 1 1 d . . .
H31A H 0.692(5) 0.163(3) 0.192(2) 0.033(9) Uiso 1 1 d . . .
H32A H 0.804(5) 0.486(2) 0.387(2) 0.028(9) Uiso 1 1 d . . .
H33A H 0.594(4) 0.327(2) 0.522(2) 0.027(9) Uiso 1 1 d . . .
H34A H 0.687(5) 0.231(3) 0.337(2) 0.032(9) Uiso 1 1 d . . .
H29B H 0.981(5) 0.045(2) 0.0922(19) 0.026(9) Uiso 1 1 d . . .
H31B H 0.906(5) 0.208(3) 0.182(2) 0.039(10) Uiso 1 1 d . . .
H32B H 0.592(4) 0.500(2) 0.3515(19) 0.024(8) Uiso 1 1 d . . .
H34B H 0.850(5) 0.306(3) 0.318(2) 0.035(10) Uiso 1 1 d . . .
H29C H 0.763(5) 0.015(3) 0.115(2) 0.031(9) Uiso 1 1 d . . .
H31C H 0.745(5) 0.274(3) 0.143(2) 0.030(9) Uiso 1 1 d . . .
H32C H 0.645(4) 0.485(2) 0.4532(19) 0.020(8) Uiso 1 1 d . . .
H34C H 0.654(4) 0.344(2) 0.276(2) 0.028(9) Uiso 1 1 d . . .
N1 N 0.2364(3) 0.19562(17) 0.37793(15) 0.0159(5) Uani 1 1 d . . .
N2 N 0.3326(3) 0.01490(18) 0.39674(15) 0.0170(5) Uani 1 1 d . . .
N3 N 0.3051(3) 0.11558(18) 0.08102(15) 0.0179(5) Uani 1 1 d . . .
N4 N 0.2810(3) 0.28381(17) 0.13426(15) 0.0159(5) Uani 1 1 d . . .
N5 N 0.2929(3) 0.47061(18) 0.11949(15) 0.0171(5) Uani 1 1 d . . .
N6 N 0.1485(3) 0.35975(18) 0.42843(15) 0.0173(5) Uani 1 1 d . . .
N7 N 0.7952(3) 0.17073(18) 0.07159(16) 0.0208(5) Uani 1 1 d . . .
N8 N 0.6709(3) 0.35014(18) 0.40580(15) 0.0190(5) Uani 1 1 d . . .
Ni1 Ni 0.27093(5) 0.24001(3) 0.25668(2) 0.01352(11) Uani 1 1 d . . .
O1 O 0.6230(3) 0.18865(15) 0.48990(13) 0.0241(5) Uani 1 1 d . . .
O2 O 0.7096(3) 0.32950(16) -0.00726(13) 0.0276(5) Uani 1 1 d . . .

loop_
_atom_site_aniso_label
_atom_site_aniso_U_11
_atom_site_aniso_U_22
_atom_site_aniso_U_33
_atom_site_aniso_U_23
_atom_site_aniso_U_13
_atom_site_aniso_U_12
C1 0.0122(14) 0.0185(14) 0.0178(14) -0.0028(11) 0.0009(11) 0.0011(11)
C2 0.0137(14) 0.0162(13) 0.0195(15) -0.0028(11) 0.0012(11) 0.0004(11)
C3 0.0181(15) 0.0201(15) 0.0232(16) -0.0049(12) 0.0009(12) 0.0029(12)
C4 0.0168(15) 0.0257(16) 0.0186(15) -0.0033(12) 0.0031(12) 0.0015(12)
C5 0.0210(16) 0.0189(14) 0.0194(15) 0.0011(12) 0.0001(12) -0.0007(12)
C6 0.0168(15) 0.0189(15) 0.0229(16) -0.0041(12) -0.0011(12) 0.0022(12)
C7 0.0130(14) 0.0177(13) 0.0167(14) -0.0022(11) 0.0020(11) -0.0019(11)
C8 0.0121(14) 0.0175(14) 0.0212(15) -0.0050(12) 0.0014(11) -0.0006(11)
C9 0.0129(14) 0.0176(14) 0.0191(14) -0.0059(11) 0.0019(11) 0.0011(11)
C10 0.0166(15) 0.0171(14) 0.0199(15) -0.0003(12) 0.0003(12) 0.0009(11)
C11 0.0190(15) 0.0148(14) 0.0271(16) -0.0068(12) 0.0027(12) 0.0001(12)
C12 0.0184(15) 0.0191(14) 0.0215(16) -0.0078(12) 0.0017(12) -0.0005(12)
C13 0.0139(14) 0.0155(13) 0.0242(15) -0.0028(12) 0.0024(11) -0.0013(11)
C14 0.0098(13) 0.0177(14) 0.0198(15) -0.0022(11) 0.0004(11) -0.0009(11)
C15 0.0110(13) 0.0172(13) 0.0180(14) -0.0024(11) 0.0016(11) 0.0016(11)
C16 0.0130(14) 0.0187(14) 0.0192(15) -0.0015(11) 0.0031(11) 0.0011(11)
C17 0.0184(15) 0.0233(16) 0.0227(16) -0.0055(13) 0.0026(12) 0.0020(12)
C18 0.0215(16) 0.0268(16) 0.0166(15) -0.0031(13) 0.0009(12) 0.0014(13)
C19 0.0261(17) 0.0226(15) 0.0171(15) 0.0004(13) -0.0001(12) 0.0047(13)
C20 0.0242(16) 0.0153(14) 0.0242(16) -0.0016(12) 0.0026(12) 0.0004(12)
C21 0.0137(14) 0.0178(14) 0.0199(15) -0.0011(11) 0.0029(11) -0.0008(11)
C22 0.0123(14) 0.0184(14) 0.0166(14) -0.0013(11) 0.0019(11) 0.0017(11)
C23 0.0135(14) 0.0181(14) 0.0169(14) -0.0036(11) -0.0006(11) 0.0007(11)
C24 0.0185(15) 0.0149(14) 0.0223(15) -0.0008(12) -0.0009(12) 0.0006(11)
C25 0.0205(16) 0.0145(14) 0.0243(16) -0.0044(12) -0.0011(12) 0.0028(12)
C26 0.0175(15) 0.0180(14) 0.0210(15) -0.0067(12) 0.0016(12) 0.0016(11)
C27 0.0115(14) 0.0158(13) 0.0227(15) -0.0021(12) -0.0009(11) 0.0029(11)
C28 0.0093(13) 0.0191(14) 0.0199(15) -0.0034(12) -0.0010(11) 0.0036(11)
C29 0.0230(18) 0.0165(15) 0.040(2) -0.0054(14) 0.0024(15) 0.0015(13)
C30 0.0206(16) 0.0228(15) 0.0209(16) -0.0040(13) 0.0026(12) -0.0028(12)
C31 0.0266(18) 0.0208(16) 0.0219(16) -0.0040(13) -0.0001(14) -0.0002(14)
C32 0.0218(17) 0.0192(15) 0.0299(18) -0.0037(13) 0.0041(14) 0.0010(13)
C33 0.0143(15) 0.0249(15) 0.0201(15) -0.0045(13) 0.0012(12) -0.0011(12)
C34 0.0221(17) 0.0265(17) 0.0225(17) -0.0040(14) 0.0053(13) 0.0023(14)
N1 0.0130(12) 0.0145(11) 0.0202(13) -0.0035(10) 0.0009(9) 0.0021(9)
N2 0.0195(13) 0.0134(12) 0.0169(13) 0.0003(10) 0.0015(10) 0.0024(10)
N3 0.0171(13) 0.0168(12) 0.0189(13) -0.0007(10) 0.0003(10) -0.0007(10)
N4 0.0136(12) 0.0142(11) 0.0202(13) -0.0044(10) 0.0008(9) 0.0022(9)
N5 0.0230(13) 0.0125(12) 0.0150(12) -0.0002(10) 0.0014(10) -0.0002(10)
N6 0.0141(12) 0.0173(12) 0.0202(13) -0.0029(10) 0.0031(10) 0.0016(10)
N7 0.0210(13) 0.0160(12) 0.0260(14) -0.0053(10) 0.0009(11) 0.0003(10)
N8 0.0193(13) 0.0178(12) 0.0195(13) -0.0026(10) 0.0013(10) 0.0016(10)
Ni1 0.01214(19) 0.01278(18) 0.01559(19) -0.00253(14) 0.00164(13) 0.00222(13)
O1 0.0265(12) 0.0190(10) 0.0251(12) 0.0010(9) -0.0012(9) 0.0015(9)
O2 0.0353(13) 0.0206(11) 0.0254(12) 0.0001(9) -0.0005(10) 0.0012(9)

loop_
_atom_type_symbol
_atom_type_description
_atom_type_scat_dispersion_real
_atom_type_scat_dispersion_imag
_atom_type_scat_source
C C 0.0033 0.0016 'International Tables Vol C Tables 4.2.6.8 and 6.1.1.4'
H H 0.0000 0.0000 'International Tables Vol C Tables 4.2.6.8 and 6.1.1.4'
N N 0.0061 0.0033 'International Tables Vol C Tables 4.2.6.8 and 6.1.1.4'
O O 0.0106 0.0060 'International Tables Vol C Tables 4.2.6.8 and 6.1.1.4'
Ni Ni 0.3393 1.1124 'International Tables Vol C Tables 4.2.6.8 and 6.1.1.4'

loop_
_geom_angle_atom_site_label_1
_geom_angle_atom_site_label_2
_geom_angle_atom_site_label_3
_geom_angle
_geom_angle_site_symmetry_1
_geom_angle_site_symmetry_3
_geom_angle_publ_flag
N6 C1 N1 129.4(3) . . ?
N6 C1 C2 120.2(2) . . ?
N1 C1 C2 110.2(2) . . ?
C7 C2 C3 121.2(3) . . ?
C7 C2 C1 106.7(2) . . ?
C3 C2 C1 132.1(2) . . ?
C2 C3 C4 117.7(3) . . ?
C5 C4 C3 120.9(3) . . ?
C4 C5 C6 121.2(3) . . ?
C7 C6 C5 117.4(3) . . ?
C2 C7 C6 121.6(3) . . ?
C2 C7 C8 104.9(2) . . ?
C6 C7 C8 133.6(3) . . ?
N2 C8 N1 125.6(3) . . ?
N2 C8 C7 120.9(2) . . ?
N1 C8 C7 113.5(2) . . ?
C10 C9 N2 112.0(2) . . ?
C10 C9 C14 126.0(3) . . ?
N2 C9 C14 121.9(2) . . ?
C11 C10 C9 120.1(3) . . ?
C10 C11 C12 117.8(3) . . ?
C11 C12 C13 121.0(3) . . ?
N3 C13 C12 110.6(2) . . ?
N3 C13 C14 125.0(2) . . ?
C12 C13 C14 124.4(3) . . ?
C9 C14 C13 110.5(2) . . ?
C9 C14 Ni1 124.4(2) . . ?
C13 C14 Ni1 124.9(2) . . ?
N3 C15 N4 129.4(3) . . ?
N3 C15 C16 120.6(3) . . ?
N4 C15 C16 109.8(2) . . ?
C17 C16 C21 121.4(3) . . ?
C17 C16 C15 132.3(3) . . ?
C21 C16 C15 106.4(2) . . ?
C16 C17 C18 118.1(3) . . ?
C17 C18 C19 120.4(3) . . ?
C20 C19 C18 121.7(3) . . ?
C19 C20 C21 117.4(3) . . ?
C16 C21 C20 121.0(3) . . ?
C16 C21 C22 105.2(2) . . ?
C20 C21 C22 133.8(3) . . ?
N5 C22 N4 124.9(3) . . ?
N5 C22 C21 121.4(2) . . ?
N4 C22 C21 113.8(2) . . ?
C24 C23 N5 111.8(2) . . ?
C24 C23 C28 125.9(3) . . ?
N5 C23 C28 122.1(2) . . ?
C25 C24 C23 119.4(3) . . ?
C26 C25 C24 117.9(3) . . ?
C25 C26 C27 121.4(3) . . ?
N6 C27 C26 110.7(2) . . ?
N6 C27 C28 125.1(2) . . ?
C26 C27 C28 124.3(3) . . ?
C23 C28 C27 110.5(2) . . ?
C23 C28 Ni1 123.9(2) . . ?
C27 C28 Ni1 125.4(2) . . ?
O2 C30 N7 125.0(3) . . ?
O1 C33 N8 125.8(3) . . ?
C8 N1 C1 104.6(2) . . ?
C8 N1 Ni1 128.64(19) . . ?
C1 N1 Ni1 126.67(18) . . ?
C8 N2 C9 126.5(2) . . ?
C15 N3 C13 121.8(2) . . ?
C22 N4 C15 104.5(2) . . ?
C22 N4 Ni1 129.37(19) . . ?
C15 N4 Ni1 125.78(18) . . ?
C22 N5 C23 126.1(2) . . ?
C1 N6 C27 121.7(2) . . ?
C30 N7 C29 122.4(3) . . ?
C30 N7 C31 121.0(2) . . ?
C29 N7 C31 116.6(3) . . ?
C33 N8 C32 122.9(3) . . ?
C33 N8 C34 120.3(3) . . ?
C32 N8 C34 116.7(2) . . ?
N1 Ni1 N4 174.74(10) . . ?
N1 Ni1 C28 89.57(10) . . ?
N4 Ni1 C28 90.39(10) . . ?
N1 Ni1 C14 90.68(10) . . ?
N4 Ni1 C14 89.97(10) . . ?
C28 Ni1 C14 173.39(11) . . ?

loop_
_geom_bond_atom_site_label_1
_geom_bond_atom_site_label_2
_geom_bond_distance
_geom_bond_site_symmetry_2
_geom_bond_publ_flag
C1 N6 1.277(3) . ?
C1 N1 1.416(3) . ?
C1 C2 1.468(4) . ?
C2 C7 1.385(4) . ?
C2 C3 1.386(4) . ?
C3 C4 1.392(4) . ?
C4 C5 1.392(4) . ?
C5 C6 1.392(4) . ?
C6 C7 1.386(4) . ?
C7 C8 1.473(4) . ?
C8 N2 1.318(3) . ?
C8 N1 1.343(3) . ?
C9 C10 1.399(4) . ?
C9 N2 1.401(3) . ?
C9 C14 1.409(4) . ?
C10 C11 1.369(4) . ?
C11 C12 1.378(4) . ?
C12 C13 1.403(4) . ?
C13 N3 1.403(4) . ?
C13 C14 1.421(4) . ?
C14 Ni1 2.004(3) . ?
C15 N3 1.270(3) . ?
C15 N4 1.422(3) . ?
C15 C16 1.470(4) . ?
C16 C17 1.380(4) . ?
C16 C21 1.386(4) . ?
C17 C18 1.387(4) . ?
C18 C19 1.394(4) . ?
C19 C20 1.380(4) . ?
C20 C21 1.394(4) . ?
C21 C22 1.461(4) . ?
C22 N5 1.319(3) . ?
C22 N4 1.337(3) . ?
C23 C24 1.403(4) . ?
C23 N5 1.405(3) . ?
C23 C28 1.416(4) . ?
C24 C25 1.379(4) . ?
C25 C26 1.376(4) . ?
C26 C27 1.399(4) . ?
C27 N6 1.399(3) . ?
C27 C28 1.421(4) . ?
C28 Ni1 2.002(3) . ?
C29 N7 1.449(4) . ?
C30 O2 1.231(3) . ?
C30 N7 1.323(4) . ?
C31 N7 1.456(4) . ?
C32 N8 1.451(4) . ?
C33 O1 1.228(3) . ?
C33 N8 1.327(4) . ?
C34 N8 1.459(4) . ?
N1 Ni1 1.908(2) . ?
N4 Ni1 1.911(2) . ?
